data_4515178
loop_
_publ_author_name
'Kuriyama, Shogo'
'Nagata, Yuuya'
'Suginome, Michinori'

_publ_section_title
;
 Telechelic Helical Poly(quinoxaline-2,3-diyl)s Containing a Structurally
 Defined, Circularly Polarized Luminescent Terquinoxaline Core: Synthesis
 by Core-Initiated Bidirectional Living Polymerization
;
_journal_issue 4
_journal_name_full 'ACS Macro Letters'
_journal_page_first 479
_journal_paper_doi 10.1021/acsmacrolett.9b00165
_journal_volume 8
_journal_year 2019
_chemical_formula_sum 'C66 H48 Cl2 N6 O2'
_chemical_formula_weight 1028.00
_space_group_crystal_system triclinic
_space_group_IT_number 2
_space_group_name_Hall '-P 1'
_space_group_name_H-M_alt 'P -1'
_symmetry_space_group_name_Hall '-P 1'
_symmetry_space_group_name_H-M 'P -1'
_atom_sites_solution_hydrogens geom
_audit_creation_method SHELXL-2014/7
_cell_angle_alpha 106.194(2)
_cell_angle_beta 99.701(2)
_cell_angle_gamma 96.486(2)
_cell_formula_units_Z 2
_cell_length_a 9.1607(3)
_cell_length_b 16.8571(5)
_cell_length_c 17.2193(5)
_cell_measurement_reflns_used 18877
_cell_measurement_temperature 93(2)
_cell_measurement_theta_max 28.165
_cell_measurement_theta_min 1.385
_cell_volume 2480.84(14)
_computing_structure_refinement 'SHELXL-2014/7 (Sheldrick, 2014)'
_diffrn_ambient_temperature 93(2)
_diffrn_measured_fraction_theta_full 0.991
_diffrn_measured_fraction_theta_max 0.991
_diffrn_measurement_device_type 'Rigaku R-AXIS RAPID'
_diffrn_radiation_wavelength 0.78238
_diffrn_reflns_av_R_equivalents 0.0780
_diffrn_reflns_av_unetI/netI 0.0870
_diffrn_reflns_Laue_measured_fraction_full 0.991
_diffrn_reflns_Laue_measured_fraction_max 0.991
_diffrn_reflns_limit_h_max 10
_diffrn_reflns_limit_h_min -10
_diffrn_reflns_limit_k_max 19
_diffrn_reflns_limit_k_min -19
_diffrn_reflns_limit_l_max 20
_diffrn_reflns_limit_l_min -20
_diffrn_reflns_number 26560
_diffrn_reflns_point_group_measured_fraction_full 0.991
_diffrn_reflns_point_group_measured_fraction_max 0.991
_diffrn_reflns_theta_full 27.499
_diffrn_reflns_theta_max 27.499
_diffrn_reflns_theta_min 1.386
_exptl_absorpt_coefficient_mu 0.238
_exptl_absorpt_correction_type multi-scan
_exptl_absorpt_process_details
;
    Higashi, T. (1995). Program for Absorption Correction.
    Rigaku Corporation, Tokyo, Japan.
;
_exptl_crystal_density_diffrn 1.376
_exptl_crystal_description unknown
_exptl_crystal_F_000 1072
_exptl_crystal_size_max 0.020
_exptl_crystal_size_mid 0.020
_exptl_crystal_size_min 0.020
_exptl_transmission_factor_max 1.0000
_exptl_transmission_factor_min 0.8379
_refine_diff_density_max 0.517
_refine_diff_density_min -0.498
_refine_diff_density_rms 0.085
_refine_ls_extinction_method none
_refine_ls_goodness_of_fit_ref 1.100
_refine_ls_hydrogen_treatment constr
_refine_ls_matrix_type full
_refine_ls_number_parameters 691
_refine_ls_number_reflns 8465
_refine_ls_number_restraints 0
_refine_ls_restrained_S_all 1.100
_refine_ls_R_factor_all 0.1083
_refine_ls_R_factor_gt 0.0535
_refine_ls_shift/su_max 0.001
_refine_ls_shift/su_mean 0.000
_refine_ls_structure_factor_coef Fsqd
_refine_ls_weighting_details 'w=1/[\s^2^(Fo^2^)+(0.0558P)^2^+2.3182P] where P=(Fo^2^+2Fc^2^)/3'
_refine_ls_weighting_scheme calc
_refine_ls_wR_factor_gt 0.1153
_refine_ls_wR_factor_ref 0.1603
_reflns_Friedel_coverage 0.000
_reflns_number_gt 5225
_reflns_number_total 8465
_reflns_threshold_expression 'I > 2\s(I)'
_cod_data_source_file 2b.cif
_cod_data_source_block 2b
_cod_original_cell_volume 2480.83(13)
_cod_database_code 4515178
_shelx_shelxl_version_number 2014/7
_shelx_space_group_comment
;
The symmetry employed for this shelxl refinement is uniquely defined
by the following loop, which should always be used as a source of
symmetry information in preference to the above space-group names.
They are only intended as comments.
;
_shelx_estimated_absorpt_t_min 0.995
_shelx_estimated_absorpt_t_max 0.995

loop_
_space_group_symop_operation_xyz
'x, y, z'
'-x, -y, -z'

loop_
_atom_site_label
_atom_site_type_symbol
_atom_site_fract_x
_atom_site_fract_y
_atom_site_fract_z
_atom_site_U_iso_or_equiv
_atom_site_adp_type
_atom_site_occupancy
_atom_site_site_symmetry_order
_atom_site_calc_flag
_atom_site_refinement_flags_posn
_atom_site_refinement_flags_adp
N1 N 0.6046(3) -0.15366(17) 0.70951(17) 0.0209(7) Uani 1 1 d . .
C1 C 0.4944(4) -0.1214(2) 0.7366(2) 0.0216(8) Uani 1 1 d . .
C2 C 0.5043(4) -0.0337(2) 0.7775(2) 0.0201(8) Uani 1 1 d . .
N2 N 0.6204(3) 0.01885(17) 0.77613(17) 0.0216(7) Uani 1 1 d . .
C3 C 0.7361(4) -0.0121(2) 0.7436(2) 0.0211(8) Uani 1 1 d . .
C4 C 0.8612(4) 0.0441(2) 0.7408(2) 0.0218(8) Uani 1 1 d . .
C5 C 0.9838(4) 0.0094(2) 0.7194(2) 0.0240(8) Uani 1 1 d . .
H1 H 1.0676 0.0447 0.7171 0.029 Uiso 1 1 calc R U
C6 C 0.9878(4) -0.0767(2) 0.7011(2) 0.0272(9) Uani 1 1 d . .
H2 H 1.0756 -0.0958 0.6898 0.033 Uiso 1 1 calc R U
C7 C 0.8661(4) -0.1338(2) 0.6991(2) 0.0218(8) Uani 1 1 d . .
C8 C 0.7352(4) -0.1001(2) 0.7179(2) 0.0205(8) Uani 1 1 d . .
Cl1 Cl 0.32603(10) -0.18871(5) 0.71573(6) 0.0280(2) Uani 1 1 d . .
C9 C 0.8644(4) 0.1357(2) 0.7601(2) 0.0225(8) Uani 1 1 d . .
C10 C 0.7435(4) 0.1690(2) 0.7284(2) 0.0255(8) Uani 1 1 d . .
H3 H 0.6546 0.1333 0.6984 0.031 Uiso 1 1 calc R U
C11 C 0.7543(4) 0.2543(2) 0.7409(2) 0.0268(9) Uani 1 1 d . .
H4 H 0.6720 0.2749 0.7193 0.032 Uiso 1 1 calc R U
C12 C 0.8850(4) 0.3100(2) 0.7851(2) 0.0269(9) Uani 1 1 d . .
C13 C 1.0041(4) 0.2768(2) 0.8187(2) 0.0292(9) Uani 1 1 d . .
H5 H 1.0916 0.3127 0.8501 0.035 Uiso 1 1 calc R U
C14 C 0.9950(4) 0.1916(2) 0.8064(2) 0.0281(9) Uani 1 1 d . .
H6 H 1.0765 0.1712 0.8292 0.034 Uiso 1 1 calc R U
C15 C 0.8976(5) 0.4022(2) 0.7963(3) 0.0351(10) Uani 1 1 d . .
H7 H 0.8170 0.4119 0.7585 0.053 Uiso 1 1 calc R U
H8 H 0.9920 0.4226 0.7857 0.053 Uiso 1 1 calc R U
H9 H 0.8920 0.4310 0.8521 0.053 Uiso 1 1 calc R U
C16 C 0.8697(4) -0.2250(2) 0.6771(2) 0.0239(8) Uani 1 1 d . .
C17 C 0.9404(4) -0.2621(2) 0.6139(2) 0.0270(8) Uani 1 1 d . .
H10 H 0.9887 -0.2289 0.5877 0.032 Uiso 1 1 calc R U
C18 C 0.9397(4) -0.3474(2) 0.5897(2) 0.0312(9) Uani 1 1 d . .
H11 H 0.9871 -0.3708 0.5472 0.037 Uiso 1 1 calc R U
C19 C 0.8697(4) -0.3991(2) 0.6276(2) 0.0298(9) Uani 1 1 d . .
C20 C 0.8040(4) -0.3616(2) 0.6927(2) 0.0285(9) Uani 1 1 d . .
H12 H 0.7599 -0.3945 0.7207 0.034 Uiso 1 1 calc R U
C21 C 0.8034(4) -0.2765(2) 0.7165(2) 0.0258(8) Uani 1 1 d . .
H13 H 0.7578 -0.2530 0.7598 0.031 Uiso 1 1 calc R U
N3 N 0.3577(3) -0.04427(17) 0.87571(17) 0.0229(7) Uani 1 1 d . .
C22 C 0.8641(5) -0.4919(2) 0.5980(3) 0.0362(10) Uani 1 1 d . .
H14 H 0.8335 -0.5163 0.6382 0.054 Uiso 1 1 calc R U
H15 H 0.9618 -0.5037 0.5907 0.054 Uiso 1 1 calc R U
H16 H 0.7933 -0.5153 0.5463 0.054 Uiso 1 1 calc R U
C23 C 0.4008(4) 0.0016(2) 0.8297(2) 0.0204(8) Uani 1 1 d . .
C24 C 0.3663(4) 0.0838(2) 0.8409(2) 0.0209(8) Uani 1 1 d . .
N4 N 0.3140(3) 0.12146(18) 0.90553(17) 0.0246(7) Uani 1 1 d . .
C25 C 0.2836(4) 0.0780(2) 0.9585(2) 0.0219(8) Uani 1 1 d . .
C26 C 0.2404(4) 0.1223(2) 1.0322(2) 0.0217(8) Uani 1 1 d . .
C27 C 0.1842(4) 0.0743(2) 1.0758(2) 0.0237(8) Uani 1 1 d . .
H17 H 0.1515 0.1006 1.1233 0.028 Uiso 1 1 calc R U
C28 C 0.1737(4) -0.0137(2) 1.0516(2) 0.0242(8) Uani 1 1 d . .
H18 H 0.1290 -0.0435 1.0819 0.029 Uiso 1 1 calc R U
C29 C 0.2273(4) -0.0572(2) 0.9846(2) 0.0223(8) Uani 1 1 d . .
C30 C 0.2876(4) -0.0085(2) 0.9377(2) 0.0219(8) Uani 1 1 d . .
C31 C 0.2632(4) 0.2150(2) 1.0563(2) 0.0228(8) Uani 1 1 d . .
C32 C 0.4039(4) 0.2615(2) 1.0963(2) 0.0307(9) Uani 1 1 d . .
H19 H 0.4826 0.2342 1.1099 0.037 Uiso 1 1 calc R U
C33 C 0.4289(4) 0.3487(2) 1.1166(2) 0.0307(9) Uani 1 1 d . .
H20 H 0.5230 0.3794 1.1448 0.037 Uiso 1 1 calc R U
C34 C 0.3132(4) 0.3893(2) 1.0946(2) 0.0273(9) Uani 1 1 d . .
C35 C 0.1739(4) 0.3437(2) 1.0548(3) 0.0354(10) Uani 1 1 d . .
H21 H 0.0959 0.3711 1.0405 0.042 Uiso 1 1 calc R U
C36 C 0.1481(4) 0.2575(2) 1.0357(2) 0.0321(9) Uani 1 1 d . .
H22 H 0.0529 0.2275 1.0089 0.039 Uiso 1 1 calc R U
O1 O 0.3262(3) 0.47429(15) 1.10872(16) 0.0334(6) Uani 1 1 d . .
C37 C 0.4580(5) 0.5256(2) 1.1637(3) 0.0420(11) Uani 1 1 d . .
H23 H 0.4696 0.5137 1.2155 0.063 Uiso 1 1 calc R U
H24 H 0.4493 0.5835 1.1726 0.063 Uiso 1 1 calc R U
H25 H 0.5440 0.5142 1.1400 0.063 Uiso 1 1 calc R U
C38 C 0.2200(4) -0.1485(2) 0.9629(2) 0.0235(8) Uani 1 1 d . .
C39 C 0.1714(4) -0.2005(2) 0.8814(2) 0.0259(8) Uani 1 1 d . .
H26 H 0.1467 -0.1767 0.8392 0.031 Uiso 1 1 calc R U
C40 C 0.1593(4) -0.2865(2) 0.8621(2) 0.0283(9) Uani 1 1 d . .
H27 H 0.1273 -0.3200 0.8074 0.034 Uiso 1 1 calc R U
C41 C 0.1946(4) -0.3231(2) 0.9242(2) 0.0278(9) Uani 1 1 d . .
C42 C 0.2382(4) -0.2732(2) 1.0057(2) 0.0279(9) Uani 1 1 d . .
H28 H 0.2585 -0.2975 1.0477 0.033 Uiso 1 1 calc R U
C43 C 0.2517(4) -0.1870(2) 1.0246(2) 0.0248(8) Uani 1 1 d . .
H29 H 0.2826 -0.1540 1.0795 0.030 Uiso 1 1 calc R U
O2 O 0.1808(3) -0.40915(15) 0.89870(16) 0.0366(7) Uani 1 1 d . .
C44 C 0.2200(5) -0.4473(2) 0.9615(3) 0.0403(10) Uani 1 1 d . .
H30 H 0.3219 -0.4247 0.9904 0.060 Uiso 1 1 calc R U
H31 H 0.2105 -0.5067 0.9369 0.060 Uiso 1 1 calc R U
H32 H 0.1541 -0.4362 0.9997 0.060 Uiso 1 1 calc R U
N5 N 0.3390(3) 0.08073(17) 0.69981(17) 0.0210(7) Uani 1 1 d . .
C45 C 0.3679(4) 0.1286(2) 0.7776(2) 0.0198(8) Uani 1 1 d . .
C46 C 0.3855(4) 0.2179(2) 0.7958(2) 0.0190(8) Uani 1 1 d . .
N6 N 0.3719(3) 0.25525(17) 0.73894(17) 0.0212(7) Uani 1 1 d . .
C47 C 0.3409(4) 0.2058(2) 0.6576(2) 0.0208(8) Uani 1 1 d . .
C48 C 0.3281(4) 0.2459(2) 0.5948(2) 0.0223(8) Uani 1 1 d . .
C49 C 0.3018(4) 0.1946(2) 0.5147(2) 0.0273(9) Uani 1 1 d . .
H33 H 0.2961 0.2187 0.4721 0.033 Uiso 1 1 calc R U
C50 C 0.2831(4) 0.1071(2) 0.4949(2) 0.0258(8) Uani 1 1 d . .
H34 H 0.2628 0.0752 0.4396 0.031 Uiso 1 1 calc R U
C51 C 0.2935(4) 0.0668(2) 0.5539(2) 0.0220(8) Uani 1 1 d . .
C52 C 0.3267(4) 0.1180(2) 0.6383(2) 0.0190(8) Uani 1 1 d . .
C53 C 0.3351(4) 0.3380(2) 0.6138(2) 0.0245(8) Uani 1 1 d . .
C54 C 0.2484(4) 0.3814(2) 0.6645(2) 0.0266(8) Uani 1 1 d . .
H35 H 0.1876 0.3531 0.6898 0.032 Uiso 1 1 calc R U
C55 C 0.2522(4) 0.4667(2) 0.6777(2) 0.0329(9) Uani 1 1 d . .
H36 H 0.1928 0.4946 0.7113 0.039 Uiso 1 1 calc R U
C56 C 0.3426(4) 0.5115(2) 0.6418(2) 0.0313(9) Uani 1 1 d . .
C57 C 0.4306(4) 0.4683(2) 0.5925(2) 0.0330(9) Uani 1 1 d . .
H37 H 0.4942 0.4974 0.5692 0.040 Uiso 1 1 calc R U
C58 C 0.4258(4) 0.3825(2) 0.5771(2) 0.0312(9) Uani 1 1 d . .
H38 H 0.4833 0.3545 0.5422 0.037 Uiso 1 1 calc R U
C59 C 0.3481(5) 0.6041(2) 0.6578(3) 0.0414(11) Uani 1 1 d . .
H39 H 0.2497 0.6149 0.6391 0.062 Uiso 1 1 calc R U
H40 H 0.4168 0.6243 0.6285 0.062 Uiso 1 1 calc R U
H41 H 0.3813 0.6322 0.7160 0.062 Uiso 1 1 calc R U
C60 C 0.2664(4) -0.0263(2) 0.5291(2) 0.0228(8) Uani 1 1 d . .
C61 C 0.1361(4) -0.0707(2) 0.4714(2) 0.0255(8) Uani 1 1 d . .
H42 H 0.0671 -0.0417 0.4500 0.031 Uiso 1 1 calc R U
C62 C 0.1093(4) -0.1572(2) 0.4459(2) 0.0281(9) Uani 1 1 d . .
H43 H 0.0207 -0.1857 0.4086 0.034 Uiso 1 1 calc R U
C63 C 0.2114(4) -0.2026(2) 0.4746(2) 0.0258(8) Uani 1 1 d . .
C64 C 0.3416(4) -0.1582(2) 0.5307(2) 0.0281(9) Uani 1 1 d . .
H44 H 0.4123 -0.1874 0.5502 0.034 Uiso 1 1 calc R U
C65 C 0.3686(4) -0.0713(2) 0.5583(2) 0.0271(9) Uani 1 1 d . .
H45 H 0.4560 -0.0430 0.5967 0.033 Uiso 1 1 calc R U
C66 C 0.1842(5) -0.2961(2) 0.4469(2) 0.0347(10) Uani 1 1 d . .
H46 H 0.0787 -0.3166 0.4258 0.052 Uiso 1 1 calc R U
H47 H 0.2181 -0.3158 0.4929 0.052 Uiso 1 1 calc R U
H48 H 0.2382 -0.3161 0.4042 0.052 Uiso 1 1 calc R U
Cl2 Cl 0.42274(11) 0.28516(5) 0.89562(5) 0.0302(2) Uani 1 1 d . .

loop_
_atom_site_aniso_label
_atom_site_aniso_U_11
_atom_site_aniso_U_22
_atom_site_aniso_U_33
_atom_site_aniso_U_23
_atom_site_aniso_U_13
_atom_site_aniso_U_12
N1 0.0241(17) 0.0165(15) 0.0228(16) 0.0062(12) 0.0055(13) 0.0048(13)
C1 0.024(2) 0.0177(18) 0.0223(19) 0.0036(15) 0.0060(16) 0.0037(15)
C2 0.0204(19) 0.0208(19) 0.0222(18) 0.0092(15) 0.0061(15) 0.0071(15)
N2 0.0234(17) 0.0209(16) 0.0233(16) 0.0072(13) 0.0090(13) 0.0072(13)
C3 0.023(2) 0.0208(19) 0.0202(18) 0.0053(15) 0.0042(15) 0.0071(15)
C4 0.020(2) 0.0219(19) 0.0255(19) 0.0101(15) 0.0059(16) 0.0044(15)
C5 0.0166(19) 0.022(2) 0.031(2) 0.0077(16) 0.0037(16) -0.0022(15)
C6 0.021(2) 0.030(2) 0.032(2) 0.0072(17) 0.0066(17) 0.0101(16)
C7 0.0189(19) 0.0217(19) 0.0239(19) 0.0058(15) 0.0035(15) 0.0047(15)
C8 0.022(2) 0.0193(18) 0.0206(18) 0.0066(15) 0.0042(15) 0.0028(15)
Cl1 0.0250(5) 0.0192(5) 0.0387(5) 0.0053(4) 0.0103(4) 0.0022(4)
C9 0.023(2) 0.0205(19) 0.0250(19) 0.0077(15) 0.0064(16) 0.0027(15)
C10 0.019(2) 0.025(2) 0.033(2) 0.0095(17) 0.0076(16) 0.0015(16)
C11 0.026(2) 0.022(2) 0.034(2) 0.0087(17) 0.0090(17) 0.0071(16)
C12 0.028(2) 0.025(2) 0.030(2) 0.0068(16) 0.0117(17) 0.0077(17)
C13 0.026(2) 0.022(2) 0.037(2) 0.0048(17) 0.0080(18) -0.0008(16)
C14 0.024(2) 0.027(2) 0.034(2) 0.0083(17) 0.0075(17) 0.0049(16)
C15 0.037(2) 0.022(2) 0.048(3) 0.0101(18) 0.013(2) 0.0080(17)
C16 0.022(2) 0.0225(19) 0.028(2) 0.0064(16) 0.0047(16) 0.0105(16)
C17 0.024(2) 0.025(2) 0.034(2) 0.0075(17) 0.0094(17) 0.0075(16)
C18 0.031(2) 0.029(2) 0.034(2) 0.0049(17) 0.0131(18) 0.0141(18)
C19 0.027(2) 0.021(2) 0.040(2) 0.0093(17) 0.0010(18) 0.0097(16)
C20 0.033(2) 0.022(2) 0.032(2) 0.0076(17) 0.0085(18) 0.0076(17)
C21 0.024(2) 0.028(2) 0.026(2) 0.0084(16) 0.0043(16) 0.0088(16)
N3 0.0221(17) 0.0217(16) 0.0256(16) 0.0078(13) 0.0040(13) 0.0061(13)
C22 0.045(3) 0.024(2) 0.043(2) 0.0098(18) 0.012(2) 0.0138(19)
C23 0.023(2) 0.0124(17) 0.0263(19) 0.0063(15) 0.0065(16) 0.0034(14)
C24 0.021(2) 0.0203(19) 0.0218(18) 0.0072(15) 0.0049(15) 0.0017(15)
N4 0.0250(17) 0.0243(16) 0.0256(17) 0.0075(13) 0.0068(14) 0.0060(13)
C25 0.022(2) 0.0210(19) 0.0244(19) 0.0095(15) 0.0039(16) 0.0077(15)
C26 0.0178(19) 0.0242(19) 0.0227(19) 0.0070(15) 0.0023(15) 0.0055(15)
C27 0.025(2) 0.025(2) 0.0188(18) 0.0045(15) 0.0015(16) 0.0038(16)
C28 0.022(2) 0.026(2) 0.026(2) 0.0132(16) 0.0039(16) 0.0022(16)
C29 0.021(2) 0.0237(19) 0.0225(19) 0.0078(15) 0.0035(15) 0.0036(15)
C30 0.020(2) 0.0202(19) 0.0242(19) 0.0062(15) 0.0034(15) 0.0023(15)
C31 0.028(2) 0.0223(19) 0.0176(18) 0.0038(15) 0.0063(16) 0.0042(16)
C32 0.028(2) 0.025(2) 0.037(2) 0.0091(17) 0.0013(18) 0.0062(17)
C33 0.026(2) 0.025(2) 0.037(2) 0.0079(17) -0.0028(17) 0.0023(17)
C34 0.034(2) 0.021(2) 0.024(2) 0.0032(16) 0.0066(17) 0.0033(17)
C35 0.028(2) 0.026(2) 0.053(3) 0.0137(19) 0.004(2) 0.0084(18)
C36 0.022(2) 0.029(2) 0.044(2) 0.0098(18) 0.0055(18) 0.0044(17)
O1 0.0371(16) 0.0177(14) 0.0405(16) 0.0045(12) 0.0041(13) 0.0016(12)
C37 0.044(3) 0.030(2) 0.047(3) 0.007(2) 0.007(2) 0.001(2)
C38 0.022(2) 0.0197(19) 0.030(2) 0.0083(16) 0.0072(16) 0.0059(15)
C39 0.025(2) 0.024(2) 0.032(2) 0.0116(16) 0.0091(17) 0.0030(16)
C40 0.026(2) 0.030(2) 0.028(2) 0.0098(17) 0.0030(17) 0.0044(17)
C41 0.022(2) 0.0168(19) 0.044(2) 0.0088(17) 0.0078(18) 0.0013(15)
C42 0.026(2) 0.025(2) 0.039(2) 0.0168(18) 0.0085(18) 0.0051(16)
C43 0.022(2) 0.025(2) 0.029(2) 0.0112(16) 0.0054(16) 0.0034(16)
O2 0.0438(17) 0.0212(14) 0.0446(17) 0.0111(12) 0.0065(14) 0.0060(12)
C44 0.046(3) 0.026(2) 0.052(3) 0.020(2) 0.002(2) 0.0086(19)
N5 0.0177(16) 0.0224(16) 0.0233(16) 0.0064(13) 0.0050(13) 0.0050(12)
C45 0.0174(19) 0.0212(19) 0.0234(19) 0.0086(15) 0.0069(15) 0.0054(15)
C46 0.0151(18) 0.0149(17) 0.0235(19) 0.0026(15) 0.0027(15) -0.0008(14)
N6 0.0220(17) 0.0190(15) 0.0225(16) 0.0057(13) 0.0047(13) 0.0042(12)
C47 0.0150(19) 0.0195(18) 0.0274(19) 0.0058(15) 0.0050(15) 0.0042(14)
C48 0.022(2) 0.0223(19) 0.025(2) 0.0091(16) 0.0052(16) 0.0061(15)
C49 0.033(2) 0.025(2) 0.026(2) 0.0126(17) 0.0062(17) 0.0032(16)
C50 0.028(2) 0.026(2) 0.0213(19) 0.0051(16) 0.0059(16) 0.0036(16)
C51 0.0188(19) 0.025(2) 0.0255(19) 0.0097(16) 0.0069(15) 0.0080(15)
C52 0.0153(18) 0.0215(19) 0.0217(18) 0.0084(15) 0.0035(15) 0.0048(14)
C53 0.027(2) 0.0204(19) 0.0243(19) 0.0067(15) 0.0030(16) 0.0010(16)
C54 0.025(2) 0.028(2) 0.029(2) 0.0109(17) 0.0059(17) 0.0062(16)
C55 0.036(2) 0.024(2) 0.039(2) 0.0085(18) 0.0075(19) 0.0095(18)
C56 0.035(2) 0.022(2) 0.036(2) 0.0099(17) 0.0012(18) 0.0043(17)
C57 0.038(2) 0.026(2) 0.036(2) 0.0133(18) 0.0078(19) 0.0021(18)
C58 0.039(2) 0.022(2) 0.036(2) 0.0095(17) 0.0156(19) 0.0086(17)
C59 0.055(3) 0.020(2) 0.045(3) 0.0089(19) 0.002(2) 0.0054(19)
C60 0.027(2) 0.0202(19) 0.0236(19) 0.0068(15) 0.0087(16) 0.0059(16)
C61 0.029(2) 0.025(2) 0.0234(19) 0.0049(16) 0.0078(16) 0.0084(16)
C62 0.024(2) 0.030(2) 0.029(2) 0.0064(17) 0.0065(17) 0.0020(17)
C63 0.028(2) 0.022(2) 0.026(2) 0.0050(16) 0.0078(17) 0.0043(16)
C64 0.033(2) 0.026(2) 0.030(2) 0.0084(17) 0.0109(18) 0.0146(17)
C65 0.030(2) 0.024(2) 0.026(2) 0.0046(16) 0.0064(17) 0.0080(17)
C66 0.047(3) 0.023(2) 0.036(2) 0.0085(17) 0.012(2) 0.0072(18)
Cl2 0.0399(6) 0.0213(5) 0.0260(5) 0.0057(4) 0.0035(4) 0.0011(4)

loop_
_atom_type_symbol
_atom_type_description
_atom_type_scat_dispersion_real
_atom_type_scat_dispersion_imag
_atom_type_scat_source
C C 0.0041 0.0020 'International Tables Vol C Tables 4.2.6.8 and 6.1.1.4'
H H 0.0000 0.0000 'International Tables Vol C Tables 4.2.6.8 and 6.1.1.4'
N N 0.0078 0.0041 'International Tables Vol C Tables 4.2.6.8 and 6.1.1.4'
O O 0.0135 0.0075 'International Tables Vol C Tables 4.2.6.8 and 6.1.1.4'
Cl Cl 0.1721 0.1932 'International Tables Vol C Tables 4.2.6.8 and 6.1.1.4'

loop_
_geom_angle_atom_site_label_1
_geom_angle_atom_site_label_2
_geom_angle_atom_site_label_3
_geom_angle
C1 N1 C8 117.8(3)
N1 C1 C2 123.3(3)
N1 C1 Cl1 116.6(2)
C2 C1 Cl1 120.0(3)
N2 C2 C1 118.9(3)
N2 C2 C23 116.5(3)
C1 C2 C23 124.2(3)
C2 N2 C3 119.2(3)
N2 C3 C4 119.6(3)
N2 C3 C8 120.0(3)
C4 C3 C8 120.3(3)
C5 C4 C3 116.5(3)
C5 C4 C9 120.4(3)
C3 C4 C9 123.1(3)
C4 C5 C6 123.0(3)
C4 C5 H1 118.5
C6 C5 H1 118.5
C7 C6 C5 122.3(3)
C7 C6 H2 118.9
C5 C6 H2 118.9
C6 C7 C8 116.0(3)
C6 C7 C16 121.9(3)
C8 C7 C16 122.1(3)
N1 C8 C3 119.0(3)
N1 C8 C7 119.5(3)
C3 C8 C7 121.4(3)
C10 C9 C14 117.8(3)
C10 C9 C4 121.9(3)
C14 C9 C4 120.1(3)
C11 C10 C9 120.8(3)
C11 C10 H3 119.6
C9 C10 H3 119.6
C10 C11 C12 121.7(3)
C10 C11 H4 119.1
C12 C11 H4 119.1
C11 C12 C13 117.3(3)
C11 C12 C15 121.5(3)
C13 C12 C15 121.2(3)
C14 C13 C12 121.6(3)
C14 C13 H5 119.2
C12 C13 H5 119.2
C13 C14 C9 120.8(3)
C13 C14 H6 119.6
C9 C14 H6 119.6
C12 C15 H7 109.5
C12 C15 H8 109.5
H7 C15 H8 109.5
C12 C15 H9 109.5
H7 C15 H9 109.5
H8 C15 H9 109.5
C21 C16 C17 117.6(3)
C21 C16 C7 122.6(3)
C17 C16 C7 119.8(3)
C18 C17 C16 121.0(3)
C18 C17 H10 119.5
C16 C17 H10 119.5
C17 C18 C19 121.3(3)
C17 C18 H11 119.4
C19 C18 H11 119.4
C18 C19 C20 117.8(3)
C18 C19 C22 120.6(3)
C20 C19 C22 121.6(3)
C21 C20 C19 120.9(3)
C21 C20 H12 119.5
C19 C20 H12 119.5
C20 C21 C16 121.3(3)
C20 C21 H13 119.3
C16 C21 H13 119.3
C23 N3 C30 118.1(3)
C19 C22 H14 109.5
C19 C22 H15 109.5
H14 C22 H15 109.5
C19 C22 H16 109.5
H14 C22 H16 109.5
H15 C22 H16 109.5
N3 C23 C24 121.0(3)
N3 C23 C2 114.7(3)
C24 C23 C2 123.7(3)
N4 C24 C23 120.6(3)
N4 C24 C45 115.2(3)
C23 C24 C45 123.8(3)
C24 N4 C25 118.6(3)
N4 C25 C30 120.1(3)
N4 C25 C26 117.6(3)
C30 C25 C26 122.1(3)
C27 C26 C25 115.9(3)
C27 C26 C31 125.6(3)
C25 C26 C31 118.5(3)
C26 C27 C28 122.5(3)
C26 C27 H17 118.8
C28 C27 H17 118.8
C29 C28 C27 122.5(3)
C29 C28 H18 118.7
C27 C28 H18 118.7
C28 C29 C30 116.2(3)
C28 C29 C38 121.2(3)
C30 C29 C38 122.6(3)
N3 C30 C25 119.3(3)
N3 C30 C29 120.5(3)
C25 C30 C29 120.1(3)
C32 C31 C36 118.3(3)
C32 C31 C26 120.0(3)
C36 C31 C26 121.6(3)
C31 C32 C33 120.8(3)
C31 C32 H19 119.6
C33 C32 H19 119.6
C34 C33 C32 119.7(4)
C34 C33 H20 120.1
C32 C33 H20 120.1
C35 C34 O1 115.5(3)
C35 C34 C33 119.7(3)
O1 C34 C33 124.8(3)
C34 C35 C36 120.8(4)
C34 C35 H21 119.6
C36 C35 H21 119.6
C35 C36 C31 120.6(4)
C35 C36 H22 119.7
C31 C36 H22 119.7
C34 O1 C37 117.5(3)
O1 C37 H23 109.5
O1 C37 H24 109.5
H23 C37 H24 109.5
O1 C37 H25 109.5
H23 C37 H25 109.5
H24 C37 H25 109.5
C39 C38 C43 117.4(3)
C39 C38 C29 121.8(3)
C43 C38 C29 120.7(3)
C40 C39 C38 121.2(3)
C40 C39 H26 119.4
C38 C39 H26 119.4
C39 C40 C41 120.2(3)
C39 C40 H27 119.9
C41 C40 H27 119.9
O2 C41 C42 124.5(3)
O2 C41 C40 115.8(3)
C42 C41 C40 119.7(3)
C41 C42 C43 119.9(3)
C41 C42 H28 120.0
C43 C42 H28 120.0
C42 C43 C38 121.5(3)
C42 C43 H29 119.3
C38 C43 H29 119.3
C41 O2 C44 116.4(3)
O2 C44 H30 109.5
O2 C44 H31 109.5
H30 C44 H31 109.5
O2 C44 H32 109.5
H30 C44 H32 109.5
H31 C44 H32 109.5
C45 N5 C52 118.9(3)
N5 C45 C46 119.6(3)
N5 C45 C24 116.0(3)
C46 C45 C24 124.2(3)
N6 C46 C45 123.1(3)
N6 C46 Cl2 114.2(2)
C45 C46 Cl2 122.7(3)
C46 N6 C47 117.7(3)
N6 C47 C52 120.1(3)
N6 C47 C48 118.3(3)
C52 C47 C48 121.6(3)
C49 C48 C47 116.5(3)
C49 C48 C53 121.2(3)
C47 C48 C53 122.3(3)
C48 C49 C50 122.2(3)
C48 C49 H33 118.9
C50 C49 H33 118.9
C51 C50 C49 122.6(3)
C51 C50 H34 118.7
C49 C50 H34 118.7
C50 C51 C52 117.1(3)
C50 C51 C60 120.1(3)
C52 C51 C60 122.8(3)
N5 C52 C47 120.6(3)
N5 C52 C51 119.4(3)
C47 C52 C51 120.0(3)
C54 C53 C58 118.4(3)
C54 C53 C48 122.0(3)
C58 C53 C48 119.6(3)
C55 C54 C53 120.4(3)
C55 C54 H35 119.8
C53 C54 H35 119.8
C54 C55 C56 121.6(4)
C54 C55 H36 119.2
C56 C55 H36 119.2
C57 C56 C55 117.8(3)
C57 C56 C59 121.0(4)
C55 C56 C59 121.1(4)
C56 C57 C58 121.5(4)
C56 C57 H37 119.3
C58 C57 H37 119.3
C57 C58 C53 120.3(4)
C57 C58 H38 119.9
C53 C58 H38 119.9
C56 C59 H39 109.5
C56 C59 H40 109.5
H39 C59 H40 109.5
C56 C59 H41 109.5
H39 C59 H41 109.5
H40 C59 H41 109.5
C65 C60 C61 118.4(3)
C65 C60 C51 122.5(3)
C61 C60 C51 119.1(3)
C62 C61 C60 120.4(3)
C62 C61 H42 119.8
C60 C61 H42 119.8
C61 C62 C63 121.5(4)
C61 C62 H43 119.3
C63 C62 H43 119.3
C62 C63 C64 117.8(3)
C62 C63 C66 121.9(3)
C64 C63 C66 120.3(3)
C63 C64 C65 121.4(3)
C63 C64 H44 119.3
C65 C64 H44 119.3
C60 C65 C64 120.5(4)
C60 C65 H45 119.8
C64 C65 H45 119.8
C63 C66 H46 109.5
C63 C66 H47 109.5
H46 C66 H47 109.5
C63 C66 H48 109.5
H46 C66 H48 109.5
H47 C66 H48 109.5

loop_
_geom_bond_atom_site_label_1
_geom_bond_atom_site_label_2
_geom_bond_distance
N1 C1 1.294(4)
N1 C8 1.376(4)
C1 C2 1.435(5)
C1 Cl1 1.728(3)
C2 N2 1.313(4)
C2 C23 1.475(5)
N2 C3 1.368(4)
C3 C4 1.418(5)
C3 C8 1.423(5)
C4 C5 1.381(5)
C4 C9 1.481(5)
C5 C6 1.402(5)
C5 H1 0.9300
C6 C7 1.378(5)
C6 H2 0.9300
C7 C8 1.431(5)
C7 C16 1.482(5)
C9 C10 1.395(5)
C9 C14 1.400(5)
C10 C11 1.383(5)
C10 H3 0.9300
C11 C12 1.392(5)
C11 H4 0.9300
C12 C13 1.395(5)
C12 C15 1.499(5)
C13 C14 1.382(5)
C13 H5 0.9300
C14 H6 0.9300
C15 H7 0.9600
C15 H8 0.9600
C15 H9 0.9600
C16 C21 1.389(5)
C16 C17 1.394(5)
C17 C18 1.380(5)
C17 H10 0.9300
C18 C19 1.388(5)
C18 H11 0.9300
C19 C20 1.392(5)
C19 C22 1.497(5)
C20 C21 1.380(5)
C20 H12 0.9300
C21 H13 0.9300
N3 C23 1.326(4)
N3 C30 1.370(4)
C22 H14 0.9600
C22 H15 0.9600
C22 H16 0.9600
C23 C24 1.423(5)
C24 N4 1.314(4)
C24 C45 1.490(5)
N4 C25 1.364(4)
C25 C30 1.407(5)
C25 C26 1.425(5)
C26 C27 1.363(5)
C26 C31 1.481(5)
C27 C28 1.412(5)
C27 H17 0.9300
C28 C29 1.382(5)
C28 H18 0.9300
C29 C30 1.431(5)
C29 C38 1.469(5)
C31 C32 1.386(5)
C31 C36 1.391(5)
C32 C33 1.395(5)
C32 H19 0.9300
C33 C34 1.381(5)
C33 H20 0.9300
C34 C35 1.371(5)
C34 O1 1.373(4)
C35 C36 1.380(5)
C35 H21 0.9300
C36 H22 0.9300
O1 C37 1.423(5)
C37 H23 0.9600
C37 H24 0.9600
C37 H25 0.9600
C38 C39 1.398(5)
C38 C43 1.399(5)
C39 C40 1.382(5)
C39 H26 0.9300
C40 C41 1.387(5)
C40 H27 0.9300
C41 O2 1.378(4)
C41 C42 1.382(5)
C42 C43 1.383(5)
C42 H28 0.9300
C43 H29 0.9300
O2 C44 1.422(4)
C44 H30 0.9600
C44 H31 0.9600
C44 H32 0.9600
N5 C45 1.321(4)
N5 C52 1.369(4)
C45 C46 1.434(5)
C46 N6 1.301(4)
C46 Cl2 1.727(3)
N6 C47 1.378(4)
C47 C52 1.410(5)
C47 C48 1.421(5)
C48 C49 1.373(5)
C48 C53 1.486(5)
C49 C50 1.402(5)
C49 H33 0.9300
C50 C51 1.366(5)
C50 H34 0.9300
C51 C52 1.429(5)
C51 C60 1.486(5)
C53 C54 1.392(5)
C53 C58 1.398(5)
C54 C55 1.387(5)
C54 H35 0.9300
C55 C56 1.388(5)
C55 H36 0.9300
C56 C57 1.385(5)
C56 C59 1.501(5)
C57 C58 1.391(5)
C57 H37 0.9300
C58 H38 0.9300
C59 H39 0.9600
C59 H40 0.9600
C59 H41 0.9600
C60 C65 1.386(5)
C60 C61 1.398(5)
C61 C62 1.381(5)
C61 H42 0.9300
C62 C63 1.386(5)
C62 H43 0.9300
C63 C64 1.386(5)
C63 C66 1.492(5)
C64 C65 1.387(5)
C64 H44 0.9300
C65 H45 0.9300
C66 H46 0.9600
C66 H47 0.9600
C66 H48 0.9600

loop_
_geom_torsion_atom_site_label_1
_geom_torsion_atom_site_label_2
_geom_torsion_atom_site_label_3
_geom_torsion_atom_site_label_4
_geom_torsion
C8 N1 C1 C2 -2.5(5)
C8 N1 C1 Cl1 173.6(2)
N1 C1 C2 N2 11.4(5)
Cl1 C1 C2 N2 -164.6(3)
N1 C1 C2 C23 -161.4(3)
Cl1 C1 C2 C23 22.6(5)
C1 C2 N2 C3 -6.9(5)
C23 C2 N2 C3 166.4(3)
C2 N2 C3 C4 179.2(3)
C2 N2 C3 C8 -5.0(5)
N2 C3 C4 C5 170.2(3)
C8 C3 C4 C5 -5.6(5)
N2 C3 C4 C9 -9.4(5)
C8 C3 C4 C9 174.9(3)
C3 C4 C5 C6 0.0(5)
C9 C4 C5 C6 179.6(3)
C4 C5 C6 C7 3.2(6)
C5 C6 C7 C8 -0.7(5)
C5 C6 C7 C16 178.0(3)
C1 N1 C8 C3 -9.6(5)
C1 N1 C8 C7 171.6(3)
N2 C3 C8 N1 13.8(5)
C4 C3 C8 N1 -170.5(3)
N2 C3 C8 C7 -167.4(3)
C4 C3 C8 C7 8.3(5)
C6 C7 C8 N1 173.8(3)
C16 C7 C8 N1 -4.9(5)
C6 C7 C8 C3 -5.0(5)
C16 C7 C8 C3 176.3(3)
C5 C4 C9 C10 135.0(4)
C3 C4 C9 C10 -45.5(5)
C5 C4 C9 C14 -40.4(5)
C3 C4 C9 C14 139.2(4)
C14 C9 C10 C11 1.5(5)
C4 C9 C10 C11 -174.0(3)
C9 C10 C11 C12 0.2(5)
C10 C11 C12 C13 -2.0(5)
C10 C11 C12 C15 178.2(3)
C11 C12 C13 C14 2.2(5)
C15 C12 C13 C14 -178.0(3)
C12 C13 C14 C9 -0.6(6)
C10 C9 C14 C13 -1.3(5)
C4 C9 C14 C13 174.3(3)
C6 C7 C16 C21 141.2(4)
C8 C7 C16 C21 -40.2(5)
C6 C7 C16 C17 -39.4(5)
C8 C7 C16 C17 139.2(3)
C21 C16 C17 C18 2.2(5)
C7 C16 C17 C18 -177.2(3)
C16 C17 C18 C19 -0.4(6)
C17 C18 C19 C20 -2.0(6)
C17 C18 C19 C22 177.3(4)
C18 C19 C20 C21 2.6(5)
C22 C19 C20 C21 -176.7(4)
C19 C20 C21 C16 -0.8(6)
C17 C16 C21 C20 -1.6(5)
C7 C16 C21 C20 177.7(3)
C30 N3 C23 C24 -4.2(5)
C30 N3 C23 C2 166.8(3)
N2 C2 C23 N3 -135.6(3)
C1 C2 C23 N3 37.4(5)
N2 C2 C23 C24 35.2(5)
C1 C2 C23 C24 -151.9(3)
N3 C23 C24 N4 11.6(5)
C2 C23 C24 N4 -158.5(3)
N3 C23 C24 C45 -160.6(3)
C2 C23 C24 C45 29.2(5)
C23 C24 N4 C25 -4.5(5)
C45 C24 N4 C25 168.4(3)
C24 N4 C25 C30 -9.1(5)
C24 N4 C25 C26 174.3(3)
N4 C25 C26 C27 168.2(3)
C30 C25 C26 C27 -8.4(5)
N4 C25 C26 C31 -13.3(5)
C30 C25 C26 C31 170.1(3)
C25 C26 C27 C28 2.1(5)
C31 C26 C27 C28 -176.2(3)
C26 C27 C28 C29 3.7(6)
C27 C28 C29 C30 -3.2(5)
C27 C28 C29 C38 177.6(3)
C23 N3 C30 C25 -9.3(5)
C23 N3 C30 C29 174.6(3)
N4 C25 C30 N3 16.4(5)
C26 C25 C30 N3 -167.1(3)
N4 C25 C30 C29 -167.5(3)
C26 C25 C30 C29 9.0(5)
C28 C29 C30 N3 173.1(3)
C38 C29 C30 N3 -7.7(5)
C28 C29 C30 C25 -2.9(5)
C38 C29 C30 C25 176.3(3)
C27 C26 C31 C32 97.7(4)
C25 C26 C31 C32 -80.6(4)
C27 C26 C31 C36 -85.9(5)
C25 C26 C31 C36 95.8(4)
C36 C31 C32 C33 0.9(5)
C26 C31 C32 C33 177.5(3)
C31 C32 C33 C34 -1.7(6)
C32 C33 C34 C35 1.5(6)
C32 C33 C34 O1 -177.6(3)
O1 C34 C35 C36 178.7(3)
C33 C34 C35 C36 -0.6(6)
C34 C35 C36 C31 -0.2(6)
C32 C31 C36 C35 0.0(5)
C26 C31 C36 C35 -176.5(3)
C35 C34 O1 C37 167.8(3)
C33 C34 O1 C37 -13.0(5)
C28 C29 C38 C39 134.8(4)
C30 C29 C38 C39 -44.4(5)
C28 C29 C38 C43 -40.6(5)
C30 C29 C38 C43 140.2(4)
C43 C38 C39 C40 -1.8(5)
C29 C38 C39 C40 -177.4(3)
C38 C39 C40 C41 0.4(5)
C39 C40 C41 O2 -179.2(3)
C39 C40 C41 C42 1.7(5)
O2 C41 C42 C43 178.6(3)
C40 C41 C42 C43 -2.3(5)
C41 C42 C43 C38 0.9(5)
C39 C38 C43 C42 1.1(5)
C29 C38 C43 C42 176.7(3)
C42 C41 O2 C44 -2.3(5)
C40 C41 O2 C44 178.6(3)
C52 N5 C45 C46 0.0(5)
C52 N5 C45 C24 174.8(3)
N4 C24 C45 N5 -144.5(3)
C23 C24 C45 N5 28.2(5)
N4 C24 C45 C46 30.0(5)
C23 C24 C45 C46 -157.4(3)
N5 C45 C46 N6 1.2(5)
C24 C45 C46 N6 -173.1(3)
N5 C45 C46 Cl2 179.8(2)
C24 C45 C46 Cl2 5.5(5)
C45 C46 N6 C47 -0.8(5)
Cl2 C46 N6 C47 -179.5(2)
C46 N6 C47 C52 -0.8(5)
C46 N6 C47 C48 -179.0(3)
N6 C47 C48 C49 178.0(3)
C52 C47 C48 C49 -0.2(5)
N6 C47 C48 C53 -4.9(5)
C52 C47 C48 C53 176.8(3)
C47 C48 C49 C50 2.1(5)
C53 C48 C49 C50 -174.9(3)
C48 C49 C50 C51 -1.7(6)
C49 C50 C51 C52 -0.8(5)
C49 C50 C51 C60 177.5(3)
C45 N5 C52 C47 -1.5(5)
C45 N5 C52 C51 -179.2(3)
N6 C47 C52 N5 2.0(5)
C48 C47 C52 N5 -179.8(3)
N6 C47 C52 C51 179.6(3)
C48 C47 C52 C51 -2.2(5)
C50 C51 C52 N5 -179.7(3)
C60 C51 C52 N5 2.1(5)
C50 C51 C52 C47 2.7(5)
C60 C51 C52 C47 -175.6(3)
C49 C48 C53 C54 127.1(4)
C47 C48 C53 C54 -49.8(5)
C49 C48 C53 C58 -49.9(5)
C47 C48 C53 C58 133.1(4)
C58 C53 C54 C55 0.3(5)
C48 C53 C54 C55 -176.8(3)
C53 C54 C55 C56 -0.6(6)
C54 C55 C56 C57 -0.4(6)
C54 C55 C56 C59 -178.8(4)
C55 C56 C57 C58 1.9(6)
C59 C56 C57 C58 -179.7(4)
C56 C57 C58 C53 -2.3(6)
C54 C53 C58 C57 1.1(6)
C48 C53 C58 C57 178.3(3)
C50 C51 C60 C65 126.8(4)
C52 C51 C60 C65 -55.0(5)
C50 C51 C60 C61 -50.5(5)
C52 C51 C60 C61 127.7(4)
C65 C60 C61 C62 1.4(5)
C51 C60 C61 C62 178.8(3)
C60 C61 C62 C63 -1.8(5)
C61 C62 C63 C64 0.6(5)
C61 C62 C63 C66 -179.5(3)
C62 C63 C64 C65 0.8(5)
C66 C63 C64 C65 -179.1(3)
C61 C60 C65 C64 0.0(5)
C51 C60 C65 C64 -177.2(3)
C63 C64 C65 C60 -1.1(5)
